data_7035376
loop_
_publ_author_name
'P\/lotek, Micha\/l'
'Starosta, Rados\/law'
'Komarnicka, Urszula K.'
'Sk\'orska-Stania, Agnieszka'
'Je\.zowska-Bojczuk, Ma\/lgorzata'
'Stochel, Gra\.zyna'
'Kyzio\/l, Agnieszka'

_publ_section_title
;
 New ruthenium(ii) coordination compounds possessing bidentate
 aminomethylphosphane ligands: synthesis, characterization and preliminary
 biological study in vitro.
;
_journal_issue 31
_journal_name_full 'Dalton transactions (Cambridge, England : 2003)'
_journal_page_first 13969
_journal_page_last 13978
_journal_paper_doi 10.1039/c5dt01119a
_journal_volume 44
_journal_year 2015
_chemical_compound_source 'synthesis as described'
_chemical_formula_moiety 'C30 H60 Cl2 N6 O6 P2 Ru'
_chemical_formula_sum 'C30 H60 Cl2 N6 O6 P2 Ru'
_chemical_formula_weight 834.755
_chemical_name_systematic '(OC-6-12)-dichlorobis{tris-[4-(tetrahydro-1,4-oxazino-?N)methyl]phosphine-?P} ruthenium(II)'
_space_group_IT_number 14
_symmetry_cell_setting monoclinic
_symmetry_Int_Tables_number 14
_symmetry_space_group_name_Hall '-P 2yn'
_symmetry_space_group_name_H-M 'P 1 21/n 1'
_atom_sites_solution_hydrogens geom
_audit_creation_date 2014-11-05T12:39:31-00:00
_audit_creation_method 'WinGX routine CIF_UPDATE'
_audit_update_record
;
2015-05-07 deposited with the CCDC.
2015-06-08 downloaded from the CCDC.
;
_cell_angle_alpha 90
_cell_angle_beta 92.496(1)
_cell_angle_gamma 90
_cell_formula_units_Z 2
_cell_length_a 10.2331(1)
_cell_length_b 17.3721(2)
_cell_length_c 10.6544(2)
_cell_measurement_reflns_used 13497
_cell_measurement_temperature 132
_cell_measurement_theta_max 71.007
_cell_measurement_theta_min 4.859
_cell_measurement_wavelength 0.71073
_cell_volume 1892.24(5)
_computing_cell_refinement
;
        CrysAlisPro, Agilent Technologies,
        Version 1.171.36.24 (release 03-12-2012 CrysAlis171 .NET)
        (compiled Dec  3 2012,18:21:49)
;
_computing_data_collection
;
        CrysAlisPro, Agilent Technologies,
        Version 1.171.36.24 (release 03-12-2012 CrysAlis171 .NET)
        (compiled Dec  3 2012,18:21:49)
;
_computing_data_reduction
;
        CrysAlisPro, Agilent Technologies,
        Version 1.171.36.24 (release 03-12-2012 CrysAlis171 .NET)
        (compiled Dec  3 2012,18:21:49)
;
_computing_molecular_graphics 'Ortep-3 for Windows (Farrugia, 1997)'
_computing_publication_material 'WinGX publication routines (Farrugia, 1999)'
_computing_structure_refinement 'SHELXL-2012 (Sheldrick, 2012)'
_computing_structure_solution 'SHELXS-2008 (Sheldrick, 2008)'
_diffrn_ambient_temperature 132
_diffrn_detector_area_resol_mean 10.3756
_diffrn_measured_fraction_theta_full 0.997
_diffrn_measured_fraction_theta_max 0.995
_diffrn_measurement_device_type 'SuperNova, Dual, Cu at zero, Atlas'
_diffrn_measurement_method '\w scans'
_diffrn_orient_matrix_UB_11 -0.0496509
_diffrn_orient_matrix_UB_12 -0.0510174
_diffrn_orient_matrix_UB_13 0.1061469
_diffrn_orient_matrix_UB_21 0.0790089
_diffrn_orient_matrix_UB_22 -0.0683393
_diffrn_orient_matrix_UB_23 -0.0490306
_diffrn_orient_matrix_UB_31 0.1182828
_diffrn_orient_matrix_UB_32 0.0242595
_diffrn_orient_matrix_UB_33 0.0853924
_diffrn_radiation_monochromator mirror
_diffrn_radiation_probe x-ray
_diffrn_radiation_type CuK\a
_diffrn_radiation_wavelength 1.54184
_diffrn_reflns_av_R_equivalents 0.0493
_diffrn_reflns_av_unetI/netI 0.0534
_diffrn_reflns_Laue_measured_fraction_full 0.997
_diffrn_reflns_Laue_measured_fraction_max 0.995
_diffrn_reflns_limit_h_max 12
_diffrn_reflns_limit_h_min -12
_diffrn_reflns_limit_k_max 21
_diffrn_reflns_limit_k_min -21
_diffrn_reflns_limit_l_max 12
_diffrn_reflns_limit_l_min -13
_diffrn_reflns_number 27311
_diffrn_reflns_point_group_measured_fraction_full 0.997
_diffrn_reflns_point_group_measured_fraction_max 0.995
_diffrn_reflns_theta_full 67.684
_diffrn_reflns_theta_max 71.322
_diffrn_reflns_theta_min 4.873
_exptl_absorpt_coefficient_mu 5.849
_exptl_absorpt_correction_T_max 1
_exptl_absorpt_correction_T_min 0.61988
_exptl_absorpt_correction_type multi-scan
_exptl_absorpt_process_details
;
        CrysAlisPro, Agilent Technologies,
        Version 1.171.36.24 (release 03-12-2012 CrysAlis171 .NET)
        (compiled Dec  3 2012,18:21:49)
        Empirical absorption correction using spherical harmonics,
 implemented in SCALE3 ABSPACK scaling algorithm.
;
_exptl_crystal_colour yellow-orange
_exptl_crystal_density_diffrn 1.465
_exptl_crystal_density_method 'not measured'
_exptl_crystal_description prism
_exptl_crystal_F_000 876
_exptl_crystal_size_max 0.3
_exptl_crystal_size_mid 0.2
_exptl_crystal_size_min 0.15
_refine_diff_density_max 0.78
_refine_diff_density_min -0.524
_refine_diff_density_rms 0.062
_refine_ls_extinction_method none
_refine_ls_goodness_of_fit_ref 1.065
_refine_ls_hydrogen_treatment constr
_refine_ls_matrix_type full
_refine_ls_number_parameters 214
_refine_ls_number_reflns 3657
_refine_ls_number_restraints 0
_refine_ls_restrained_S_all 1.065
_refine_ls_R_factor_all 0.0306
_refine_ls_R_factor_gt 0.0257
_refine_ls_shift/su_max 0
_refine_ls_shift/su_mean 0
_refine_ls_structure_factor_coef Fsqd
_refine_ls_weighting_details
;
 w=1/[\s^2^(Fo^2^)+(0.0321P)^2^+1.1855P]
 where P=(Fo^2^+2Fc^2^)/3
;
_refine_ls_weighting_scheme calc
_refine_ls_wR_factor_gt 0.0625
_refine_ls_wR_factor_ref 0.0659
_reflns_Friedel_coverage 0
_reflns_number_gt 3284
_reflns_number_total 3657
_reflns_threshold_expression 'I > 2\s(I)'
_cod_data_source_file c5dt01119a2.cif
_cod_data_source_block rupm3
_cod_depositor_comments 'Adding full bibliography for 7035374--7035378.cif.'
_cod_original_sg_symbol_H-M 'P 21/n'
_cod_database_code 7035376

loop_
_symmetry_equiv_pos_as_xyz
'x, y, z'
'-x+1/2, y+1/2, -z+1/2'
'-x, -y, -z'
'x-1/2, -y-1/2, z-1/2'

loop_
_atom_site_label
_atom_site_type_symbol
_atom_site_fract_x
_atom_site_fract_y
_atom_site_fract_z
_atom_site_U_iso_or_equiv
_atom_site_adp_type
_atom_site_occupancy
_atom_site_site_symmetry_order
_atom_site_calc_flag
_atom_site_refinement_flags_posn
_atom_site_refinement_flags_adp
_atom_site_refinement_flags_occupancy
C1 C 0.2464(2) -0.07493(12) 0.0420(2) 0.0231(4) Uani 1 1 d . . .
H1A H 0.2884 -0.124 0.0594 0.028 Uiso 1 1 calc R U .
H1B H 0.3122 -0.0348 0.0406 0.028 Uiso 1 1 calc R U .
C2 C 0.1312(2) -0.18124(11) -0.1408(2) 0.0233(4) Uani 1 1 d . . .
H2A H 0.2169 -0.2051 -0.1321 0.028 Uiso 1 1 calc R U .
H2B H 0.0752 -0.2054 -0.0811 0.028 Uiso 1 1 calc R U .
C3 C 0.2444(2) -0.04366(12) -0.2352(2) 0.0232(4) Uani 1 1 d . . .
H3A H 0.1853 -0.0305 -0.3055 0.028 Uiso 1 1 calc R U .
H3B H 0.2887 0.0033 -0.2084 0.028 Uiso 1 1 calc R U .
C11 C 0.0972(2) -0.13095(12) 0.1898(2) 0.0238(4) Uani 1 1 d . . .
H11A H 0.1716 -0.1599 0.224 0.029 Uiso 1 1 calc R U .
H11B H 0.0541 -0.1617 0.1241 0.029 Uiso 1 1 calc R U .
C12 C 0.0031(2) -0.11555(12) 0.2923(2) 0.0268(5) Uani 1 1 d . . .
H12A H -0.0712 -0.0865 0.2582 0.032 Uiso 1 1 calc R U .
H12B H -0.0291 -0.164 0.324 0.032 Uiso 1 1 calc R U .
C13 C 0.1136(2) -0.00174(12) 0.3471(2) 0.0258(5) Uani 1 1 d . . .
H13A H 0.1586 0.026 0.4152 0.031 Uiso 1 1 calc R U .
H13B H 0.0401 0.0294 0.317 0.031 Uiso 1 1 calc R U .
C14 C 0.2058(2) -0.01300(12) 0.2420(2) 0.0247(4) Uani 1 1 d . . .
H14A H 0.2334 0.0369 0.2119 0.03 Uiso 1 1 calc R U .
H14B H 0.283 -0.0403 0.2739 0.03 Uiso 1 1 calc R U .
C21 C 0.1356(2) -0.26031(13) -0.3277(2) 0.0283(5) Uani 1 1 d . . .
H21A H 0.1125 -0.3071 -0.2842 0.034 Uiso 1 1 calc R U .
H21B H 0.2301 -0.2555 -0.3237 0.034 Uiso 1 1 calc R U .
C22 C 0.0860(2) -0.26416(14) -0.4627(2) 0.0321(5) Uani 1 1 d . . .
H22A H 0.1138 -0.2184 -0.5065 0.039 Uiso 1 1 calc R U .
H22B H 0.124 -0.3085 -0.5027 0.039 Uiso 1 1 calc R U .
C23 C -0.1119(2) -0.20604(13) -0.4110(2) 0.0265(5) Uani 1 1 d . . .
H23A H -0.2063 -0.2115 -0.4161 0.032 Uiso 1 1 calc R U .
H23B H -0.0898 -0.1586 -0.453 0.032 Uiso 1 1 calc R U .
C24 C -0.0652(2) -0.20176(12) -0.2750(2) 0.0253(4) Uani 1 1 d . . .
H24A H -0.1052 -0.158 -0.235 0.03 Uiso 1 1 calc R U .
H24B H -0.0904 -0.2481 -0.2314 0.03 Uiso 1 1 calc R U .
C31 C 0.3666(2) -0.08221(16) -0.4118(2) 0.0346(6) Uani 1 1 d . . .
H31A H 0.3995 -0.0302 -0.4211 0.042 Uiso 1 1 calc R U .
H31B H 0.2854 -0.0867 -0.4617 0.042 Uiso 1 1 calc R U .
C32 C 0.4652(3) -0.13909(18) -0.4583(2) 0.0445(7) Uani 1 1 d . . .
H32A H 0.4293 -0.1907 -0.4546 0.053 Uiso 1 1 calc R U .
H32B H 0.4822 -0.1279 -0.5453 0.053 Uiso 1 1 calc R U .
C33 C 0.5599(2) -0.15180(14) -0.2571(2) 0.0303(5) Uani 1 1 d . . .
H33A H 0.6415 -0.15 -0.2073 0.036 Uiso 1 1 calc R U .
H33B H 0.5243 -0.2033 -0.2507 0.036 Uiso 1 1 calc R U .
C34 C 0.4646(2) -0.09451(13) -0.2051(2) 0.0255(5) Uani 1 1 d . . .
H34A H 0.4487 -0.107 -0.1183 0.031 Uiso 1 1 calc R U .
H34B H 0.5014 -0.0431 -0.2074 0.031 Uiso 1 1 calc R U .
N1 N 0.14332(17) -0.05727(10) 0.13548(16) 0.0216(4) Uani 1 1 d . . .
N2 N 0.07694(17) -0.19368(10) -0.26778(16) 0.0217(4) Uani 1 1 d . . .
N3 N 0.34230(17) -0.09696(10) -0.27979(16) 0.0231(4) Uani 1 1 d . . .
O1 O 0.06640(16) -0.07306(9) 0.39349(14) 0.0302(4) Uani 1 1 d . . .
O2 O -0.05371(15) -0.26975(9) -0.47366(15) 0.0301(4) Uani 1 1 d . . .
O3 O 0.58461(16) -0.13574(11) -0.38480(16) 0.0406(4) Uani 1 1 d . . .
Ru1 Ru 0 0 0 0.01693(7) Uani 1 2 d S . P
P1 P 0.14574(5) -0.07757(3) -0.10528(5) 0.01904(12) Uani 1 1 d . . .
Cl1 Cl 0.16004(5) 0.10279(3) -0.00915(5) 0.02255(12) Uani 1 1 d . . .

loop_
_atom_site_aniso_label
_atom_site_aniso_U_11
_atom_site_aniso_U_22
_atom_site_aniso_U_33
_atom_site_aniso_U_23
_atom_site_aniso_U_13
_atom_site_aniso_U_12
C1 0.0199(10) 0.0256(10) 0.0241(11) -0.0023(8) 0.0044(8) -0.0001(8)
C2 0.0250(11) 0.0212(10) 0.0237(10) -0.0012(8) 0.0025(9) 0.0033(8)
C3 0.0193(10) 0.0246(10) 0.0262(11) 0.0016(8) 0.0055(9) 0.0028(8)
C11 0.0273(11) 0.0213(10) 0.0229(10) 0.0019(8) 0.0031(9) 0.0018(8)
C12 0.0316(12) 0.0250(10) 0.0241(11) 0.0024(8) 0.0056(9) -0.0001(9)
C13 0.0308(12) 0.0253(11) 0.0212(10) -0.0016(8) -0.0022(9) 0.0022(8)
C14 0.0223(11) 0.0266(10) 0.0249(11) -0.0021(8) -0.0022(9) 0.0011(8)
C21 0.0235(11) 0.0298(11) 0.0316(12) -0.0085(9) 0.0005(9) 0.0071(9)
C22 0.0248(12) 0.0393(13) 0.0322(12) -0.0122(10) 0.0013(10) 0.0085(10)
C23 0.0203(11) 0.0289(11) 0.0305(12) -0.0069(9) 0.0025(9) 0.0051(8)
C24 0.0216(11) 0.0263(10) 0.0286(11) -0.0031(9) 0.0064(9) -0.0003(8)
C31 0.0286(13) 0.0521(15) 0.0236(12) 0.0031(10) 0.0053(10) 0.0105(11)
C32 0.0386(15) 0.0670(18) 0.0287(13) -0.0044(12) 0.0097(11) 0.0196(13)
C33 0.0204(11) 0.0375(12) 0.0330(12) 0.0023(10) 0.0035(9) 0.0058(9)
C34 0.0196(11) 0.0317(11) 0.0254(11) 0.0005(9) 0.0020(9) 0.0016(8)
N1 0.0203(9) 0.0225(8) 0.0220(9) -0.0003(7) 0.0010(7) -0.0006(7)
N2 0.0187(9) 0.0232(8) 0.0234(9) -0.0044(7) 0.0030(7) 0.0017(7)
N3 0.0156(9) 0.0311(9) 0.0228(9) -0.0024(7) 0.0041(7) 0.0041(7)
O1 0.0404(10) 0.0301(8) 0.0204(8) 0.0012(6) 0.0047(7) 0.0001(7)
O2 0.0246(8) 0.0294(8) 0.0361(9) -0.0116(7) -0.0012(7) 0.0039(6)
O3 0.0270(9) 0.0606(12) 0.0354(9) 0.0035(8) 0.0131(7) 0.0135(8)
Ru1 0.01343(11) 0.01752(11) 0.02011(12) -0.00127(8) 0.00390(8) -0.00097(7)
P1 0.0159(2) 0.0201(2) 0.0215(3) -0.00183(19) 0.0047(2) 0.00038(18)
Cl1 0.0192(2) 0.0225(2) 0.0263(3) -0.00178(18) 0.00498(19) -0.00520(18)

loop_
_atom_type_symbol
_atom_type_description
_atom_type_scat_dispersion_real
_atom_type_scat_dispersion_imag
_atom_type_scat_source
C C 0.0181 0.0091 'International Tables Vol C Tables 4.2.6.8 and 6.1.1.4'
H H 0 0 'International Tables Vol C Tables 4.2.6.8 and 6.1.1.4'
N N 0.0311 0.018 'International Tables Vol C Tables 4.2.6.8 and 6.1.1.4'
O O 0.0492 0.0322 'International Tables Vol C Tables 4.2.6.8 and 6.1.1.4'
Ru Ru 0.0552 3.296 'International Tables Vol C Tables 4.2.6.8 and 6.1.1.4'
P P 0.2955 0.4335 'International Tables Vol C Tables 4.2.6.8 and 6.1.1.4'
Cl Cl 0.3639 0.7018 'International Tables Vol C Tables 4.2.6.8 and 6.1.1.4'

loop_
_geom_angle_atom_site_label_1
_geom_angle_atom_site_label_2
_geom_angle_atom_site_label_3
_geom_angle
_geom_angle_site_symmetry_1
_geom_angle_site_symmetry_3
N1 C1 P1 100.75(13) . .
N1 C1 H1A 111.6 . .
P1 C1 H1A 111.6 . .
N1 C1 H1B 111.6 . .
P1 C1 H1B 111.6 . .
H1A C1 H1B 109.4 . .
N2 C2 P1 111.07(14) . .
N2 C2 H2A 109.4 . .
P1 C2 H2A 109.4 . .
N2 C2 H2B 109.4 . .
P1 C2 H2B 109.4 . .
H2A C2 H2B 108 . .
N3 C3 P1 116.60(14) . .
N3 C3 H3A 108.1 . .
P1 C3 H3A 108.1 . .
N3 C3 H3B 108.1 . .
P1 C3 H3B 108.1 . .
H3A C3 H3B 107.3 . .
N1 C11 C12 110.56(16) . .
N1 C11 H11A 109.5 . .
C12 C11 H11A 109.5 . .
N1 C11 H11B 109.5 . .
C12 C11 H11B 109.5 . .
H11A C11 H11B 108.1 . .
O1 C12 C11 110.63(18) . .
O1 C12 H12A 109.5 . .
C11 C12 H12A 109.5 . .
O1 C12 H12B 109.5 . .
C11 C12 H12B 109.5 . .
H12A C12 H12B 108.1 . .
O1 C13 C14 112.16(17) . .
O1 C13 H13A 109.2 . .
C14 C13 H13A 109.2 . .
O1 C13 H13B 109.2 . .
C14 C13 H13B 109.2 . .
H13A C13 H13B 107.9 . .
N1 C14 C13 111.75(18) . .
N1 C14 H14A 109.3 . .
C13 C14 H14A 109.3 . .
N1 C14 H14B 109.3 . .
C13 C14 H14B 109.3 . .
H14A C14 H14B 107.9 . .
N2 C21 C22 108.92(18) . .
N2 C21 H21A 109.9 . .
C22 C21 H21A 109.9 . .
N2 C21 H21B 109.9 . .
C22 C21 H21B 109.9 . .
H21A C21 H21B 108.3 . .
O2 C22 C21 112.01(19) . .
O2 C22 H22A 109.2 . .
C21 C22 H22A 109.2 . .
O2 C22 H22B 109.2 . .
C21 C22 H22B 109.2 . .
H22A C22 H22B 107.9 . .
O2 C23 C24 111.39(18) . .
O2 C23 H23A 109.3 . .
C24 C23 H23A 109.3 . .
O2 C23 H23B 109.3 . .
C24 C23 H23B 109.3 . .
H23A C23 H23B 108 . .
N2 C24 C23 109.18(17) . .
N2 C24 H24A 109.8 . .
C23 C24 H24A 109.8 . .
N2 C24 H24B 109.8 . .
C23 C24 H24B 109.8 . .
H24A C24 H24B 108.3 . .
N3 C31 C32 110.2(2) . .
N3 C31 H31A 109.6 . .
C32 C31 H31A 109.6 . .
N3 C31 H31B 109.6 . .
C32 C31 H31B 109.6 . .
H31A C31 H31B 108.1 . .
O3 C32 C31 111.2(2) . .
O3 C32 H32A 109.4 . .
C31 C32 H32A 109.4 . .
O3 C32 H32B 109.4 . .
C31 C32 H32B 109.4 . .
H32A C32 H32B 108 . .
O3 C33 C34 111.41(19) . .
O3 C33 H33A 109.3 . .
C34 C33 H33A 109.3 . .
O3 C33 H33B 109.3 . .
C34 C33 H33B 109.3 . .
H33A C33 H33B 108 . .
N3 C34 C33 109.43(18) . .
N3 C34 H34A 109.8 . .
C33 C34 H34A 109.8 . .
N3 C34 H34B 109.8 . .
C33 C34 H34B 109.8 . .
H34A C34 H34B 108.2 . .
C11 N1 C14 106.26(16) . .
C11 N1 C1 108.84(15) . .
C14 N1 C1 108.52(16) . .
C11 N1 Ru1 114.91(13) . .
C14 N1 Ru1 120.48(13) . .
C1 N1 Ru1 96.94(12) . .
C2 N2 C24 113.72(16) . .
C2 N2 C21 112.07(17) . .
C24 N2 C21 109.12(16) . .
C34 N3 C3 112.94(17) . .
C34 N3 C31 110.06(17) . .
C3 N3 C31 110.51(17) . .
C13 O1 C12 109.56(16) . .
C22 O2 C23 110.04(16) . .
C33 O3 C32 109.52(18) . .
N1 Ru1 N1 180 . 3
N1 Ru1 P1 111.11(5) . 3
N1 Ru1 P1 68.89(5) 3 3
N1 Ru1 P1 68.89(5) . .
N1 Ru1 P1 111.11(5) 3 .
P1 Ru1 P1 180 3 .
N1 Ru1 Cl1 85.92(4) . .
N1 Ru1 Cl1 94.08(4) 3 .
P1 Ru1 Cl1 92.346(16) 3 .
P1 Ru1 Cl1 87.655(16) . .
N1 Ru1 Cl1 94.08(4) . 3
N1 Ru1 Cl1 85.92(4) 3 3
P1 Ru1 Cl1 87.655(16) 3 3
P1 Ru1 Cl1 92.345(16) . 3
Cl1 Ru1 Cl1 180 . 3
C1 P1 C2 103.68(10) . .
C1 P1 C3 109.12(10) . .
C2 P1 C3 101.51(9) . .
C1 P1 Ru1 85.49(7) . .
C2 P1 Ru1 127.95(7) . .
C3 P1 Ru1 123.95(7) . .

loop_
_geom_bond_atom_site_label_1
_geom_bond_atom_site_label_2
_geom_bond_distance
_geom_bond_site_symmetry_2
C1 N1 1.513(3) .
C1 P1 1.839(2) .
C1 H1A 0.97 .
C1 H1B 0.97 .
C2 N2 1.456(3) .
C2 P1 1.845(2) .
C2 H2A 0.97 .
C2 H2B 0.97 .
C3 N3 1.459(2) .
C3 P1 1.845(2) .
C3 H3A 0.97 .
C3 H3B 0.97 .
C11 N1 1.490(3) .
C11 C12 1.512(3) .
C11 H11A 0.97 .
C11 H11B 0.97 .
C12 O1 1.437(3) .
C12 H12A 0.97 .
C12 H12B 0.97 .
C13 O1 1.426(3) .
C13 C14 1.508(3) .
C13 H13A 0.97 .
C13 H13B 0.97 .
C14 N1 1.492(3) .
C14 H14A 0.97 .
C14 H14B 0.97 .
C21 N2 1.463(3) .
C21 C22 1.506(3) .
C21 H21A 0.97 .
C21 H21B 0.97 .
C22 O2 1.432(3) .
C22 H22A 0.97 .
C22 H22B 0.97 .
C23 O2 1.435(2) .
C23 C24 1.507(3) .
C23 H23A 0.97 .
C23 H23B 0.97 .
C24 N2 1.460(3) .
C24 H24A 0.97 .
C24 H24B 0.97 .
C31 N3 1.462(3) .
C31 C32 1.511(3) .
C31 H31A 0.97 .
C31 H31B 0.97 .
C32 O3 1.424(3) .
C32 H32A 0.97 .
C32 H32B 0.97 .
C33 O3 1.423(3) .
C33 C34 1.515(3) .
C33 H33A 0.97 .
C33 H33B 0.97 .
C34 N3 1.455(3) .
C34 H34A 0.97 .
C34 H34B 0.97 .
N1 Ru1 2.2450(17) .
Ru1 N1 2.2450(17) 3
Ru1 P1 2.3332(5) 3
Ru1 P1 2.3332(5) .
Ru1 Cl1 2.4278(4) .
Ru1 Cl1 2.4278(4) 3

loop_
_geom_torsion_atom_site_label_1
_geom_torsion_atom_site_label_2
_geom_torsion_atom_site_label_3
_geom_torsion_atom_site_label_4
_geom_torsion
N1 C11 C12 O1 -61.8(2)
O1 C13 C14 N1 57.3(2)
N2 C21 C22 O2 -58.4(2)
O2 C23 C24 N2 58.9(2)
N3 C31 C32 O3 -57.6(3)
O3 C33 C34 N3 58.8(2)
C12 C11 N1 C14 58.2(2)
C12 C11 N1 C1 174.86(17)
C12 C11 N1 Ru1 -77.72(19)
C13 C14 N1 C11 -55.9(2)
C13 C14 N1 C1 -172.83(17)
C13 C14 N1 Ru1 76.98(19)
P1 C1 N1 C11 94.59(16)
P1 C1 N1 C14 -150.17(13)
P1 C1 N1 Ru1 -24.75(11)
P1 C2 N2 C24 -92.09(18)
P1 C2 N2 C21 143.56(15)
C23 C24 N2 C2 174.16(17)
C23 C24 N2 C21 -59.9(2)
C22 C21 N2 C2 -173.72(18)
C22 C21 N2 C24 59.4(2)
C33 C34 N3 C3 179.57(17)
C33 C34 N3 C31 -56.4(2)
P1 C3 N3 C34 -83.8(2)
P1 C3 N3 C31 152.47(17)
C32 C31 N3 C34 56.2(3)
C32 C31 N3 C3 -178.4(2)
C14 C13 O1 C12 -57.1(2)
C11 C12 O1 C13 59.2(2)
C21 C22 O2 C23 56.8(2)
C24 C23 O2 C22 -56.8(2)
C34 C33 O3 C32 -59.6(3)
C31 C32 O3 C33 58.8(3)
N1 C1 P1 C2 -104.36(13)
N1 C1 P1 C3 148.08(12)
N1 C1 P1 Ru1 23.65(11)
N2 C2 P1 C1 -168.35(14)
N2 C2 P1 C3 -55.18(16)
N2 C2 P1 Ru1 96.65(14)
N3 C3 P1 C1 74.93(18)
N3 C3 P1 C2 -34.09(18)
N3 C3 P1 Ru1 172.57(12)
